data_4343045
loop_
_publ_author_name
'Wu, Zhi-Lei'
'Dong, Jie'
'Ni, Wei-Yan'
'Zhang, Bo-Wen'
'Cui, Jian-Zhong'
'Zhao, Bin'

_publ_section_title
;
 Unique Chiral Interpenetrating d-f Heterometallic MOFs as Luminescent
 Sensors.
;
_journal_issue 11
_journal_name_full 'Inorganic chemistry'
_journal_page_first 5266
_journal_page_last 5272
_journal_paper_doi 10.1021/acs.inorgchem.5b00240
_journal_volume 54
_journal_year 2015
_chemical_formula_sum 'C24 H16 N3 O9 Tb Zn'
_chemical_formula_weight 714.69
_chemical_name_systematic
; 
 ? 
;
_space_group_IT_number 76
_symmetry_cell_setting tetragonal
_symmetry_space_group_name_Hall 'P 4w'
_symmetry_space_group_name_H-M 'P 41'
_atom_sites_solution_hydrogens geom
_atom_sites_solution_primary direct
_atom_sites_solution_secondary difmap
_audit_creation_method SHELXL-97
_cell_angle_alpha 90.00
_cell_angle_beta 90.00
_cell_angle_gamma 90.00
_cell_formula_units_Z 4
_cell_length_a 12.1807(3)
_cell_length_b 12.1807(3)
_cell_length_c 15.0545(4)
_cell_measurement_temperature 293(2)
_cell_volume 2233.63(10)
_computing_structure_refinement 'SHELXL-97 (Sheldrick, 1997)'
_computing_structure_solution 'SHELXS-97 (Sheldrick, 1990)'
_diffrn_ambient_temperature 293(2)
_diffrn_measured_fraction_theta_full 0.998
_diffrn_measured_fraction_theta_max 0.998
_diffrn_radiation_monochromator graphite
_diffrn_radiation_source 'fine-focus sealed tube'
_diffrn_radiation_type MoK\a
_diffrn_radiation_wavelength 0.71073
_diffrn_reflns_av_R_equivalents 0.0250
_diffrn_reflns_av_sigmaI/netI 0.0549
_diffrn_reflns_limit_h_max 9
_diffrn_reflns_limit_h_min -14
_diffrn_reflns_limit_k_max 10
_diffrn_reflns_limit_k_min -10
_diffrn_reflns_limit_l_max 16
_diffrn_reflns_limit_l_min -17
_diffrn_reflns_number 4548
_diffrn_reflns_theta_full 24.98
_diffrn_reflns_theta_max 24.98
_diffrn_reflns_theta_min 3.18
_exptl_absorpt_coefficient_mu 4.280
_exptl_absorpt_correction_T_max 0.4815
_exptl_absorpt_correction_T_min 0.2794
_exptl_crystal_colour yellow
_exptl_crystal_density_diffrn 2.125
_exptl_crystal_density_method 'not measured'
_exptl_crystal_description needle
_exptl_crystal_F_000 1392
_exptl_crystal_size_max 0.40
_exptl_crystal_size_mid 0.20
_exptl_crystal_size_min 0.20
_refine_diff_density_max 0.570
_refine_diff_density_min -0.471
_refine_diff_density_rms 0.110
_refine_ls_abs_structure_details 'Flack H D (1983), Acta Cryst. A39, 876-881'
_refine_ls_abs_structure_Flack -0.020(18)
_refine_ls_extinction_method none
_refine_ls_goodness_of_fit_ref 1.075
_refine_ls_hydrogen_treatment mixed
_refine_ls_matrix_type full
_refine_ls_number_parameters 296
_refine_ls_number_reflns 3359
_refine_ls_number_restraints 91
_refine_ls_restrained_S_all 1.074
_refine_ls_R_factor_all 0.0345
_refine_ls_R_factor_gt 0.0325
_refine_ls_shift/su_max 0.001
_refine_ls_shift/su_mean 0.000
_refine_ls_structure_factor_coef Fsqd
_refine_ls_weighting_details 'calc w=1/[\s^2^(Fo^2^)+(0.0209P)^2^+0.3542P] where P=(Fo^2^+2Fc^2^)/3'
_refine_ls_weighting_scheme calc
_refine_ls_wR_factor_gt 0.0664
_refine_ls_wR_factor_ref 0.0677
_reflns_number_gt 3231
_reflns_number_total 3359
_reflns_threshold_expression >2sigma(I)
_cod_data_source_file ic5b00240_si_002.cif
_cod_data_source_block 6
_cod_depositor_comments 'Adding full bibliography for 4343040--4343047.cif.'
_cod_original_cell_volume 2233.63(9)
_cod_original_sg_symbol_H-M p41
_cod_database_code 4343045

loop_
_symmetry_equiv_pos_as_xyz
'x, y, z'
'-y, x, z+1/4'
'-x, -y, z+1/2'
'y, -x, z+3/4'

loop_
_atom_site_label
_atom_site_type_symbol
_atom_site_fract_x
_atom_site_fract_y
_atom_site_fract_z
_atom_site_U_iso_or_equiv
_atom_site_adp_type
_atom_site_occupancy
_atom_site_symmetry_multiplicity
_atom_site_calc_flag
_atom_site_refinement_flags
Tb1 Tb 0.55031(3) 0.51966(3) 0.00862(3) 0.01816(10) Uani 1 1 d .
Zn1 Zn 0.32409(8) 0.29759(8) 0.12658(6) 0.0236(2) Uani 1 1 d .
O7 O 0.6648(5) 0.3562(5) -0.0053(4) 0.0359(16) Uani 1 1 d .
H7A H 0.7178 0.3698 -0.0412 0.054 Uiso 1 1 d R
H7B H 0.6265 0.3029 -0.0260 0.054 Uiso 1 1 d R
O4 O 0.4252(4) 0.5975(4) 0.1159(3) 0.0205(13) Uani 1 1 d .
O5 O 0.5942(5) 0.4643(4) 0.1498(3) 0.0210(13) Uani 1 1 d .
O1 O 0.7464(4) 0.5752(4) 0.0191(4) 0.0303(13) Uani 1 1 d .
N1 N 0.1666(3) 0.3798(4) 0.1262(4) 0.0270(16) Uani 1 1 d G
C18 C 0.0753(4) 0.3122(3) 0.1175(4) 0.033(2) Uani 1 1 d G
C19 C -0.0295(4) 0.3553(5) 0.1282(5) 0.058(3) Uani 1 1 d G
H19 H -0.0906 0.3101 0.1224 0.069 Uiso 1 1 calc R
C20 C -0.0430(4) 0.4660(5) 0.1477(6) 0.064(4) Uani 1 1 d G
H20 H -0.1132 0.4949 0.1548 0.077 Uiso 1 1 calc R
C21 C 0.0482(5) 0.5337(4) 0.1564(5) 0.062(4) Uani 1 1 d G
H21 H 0.0392 0.6078 0.1694 0.075 Uiso 1 1 calc R
C22 C 0.1531(4) 0.4906(4) 0.1457(4) 0.039(2) Uani 1 1 d G
H22 H 0.2141 0.5358 0.1515 0.046 Uiso 1 1 calc R
O6 O 0.7198(5) 0.3334(5) 0.1700(3) 0.0274(14) Uani 1 1 d .
O9 O 0.3810(5) 0.3865(5) 0.2250(3) 0.0237(14) Uani 1 1 d .
C24 C 0.6497(7) 0.4001(7) 0.1992(5) 0.0225(19) Uani 1 1 d .
O2 O 0.6220(5) 0.7010(5) 0.0447(4) 0.0310(15) Uani 1 1 d .
O3 O 0.2835(5) 0.7098(5) 0.0762(3) 0.0244(13) Uani 1 1 d .
N2 N 0.2092(4) 0.1733(4) 0.1094(3) 0.0235(16) Uani 1 1 d G
C10 C 0.2426(3) 0.0648(4) 0.0998(3) 0.033(2) Uani 1 1 d G
C9 C 0.1653(4) -0.0168(3) 0.0840(4) 0.036(2) Uani 1 1 d G
H9 H 0.1877 -0.0894 0.0776 0.043 Uiso 1 1 calc R
C8 C 0.0547(4) 0.0099(4) 0.0779(4) 0.027(2) Uani 1 1 d G
C12 C 0.0213(3) 0.1184(4) 0.0874(4) 0.032(2) Uani 1 1 d G
H12 H -0.0528 0.1363 0.0833 0.038 Uiso 1 1 calc R
C11 C 0.0985(4) 0.2001(3) 0.1032(3) 0.028(2) Uani 1 1 d G
N3 N 0.4166(4) 0.1460(4) 0.1294(4) 0.0330(15) Uani 1 1 d GU
C13 C 0.3566(3) 0.0509(5) 0.1139(4) 0.0386(19) Uani 1 1 d GU
C14 C 0.4082(5) -0.0509(4) 0.1166(5) 0.053(2) Uani 1 1 d GU
H14 H 0.3680 -0.1145 0.1062 0.063 Uiso 1 1 calc R
C15 C 0.5199(5) -0.0574(4) 0.1347(6) 0.052(2) Uani 1 1 d GU
H15 H 0.5545 -0.1255 0.1364 0.063 Uiso 1 1 calc R
C16 C 0.5800(4) 0.0377(5) 0.1501(5) 0.050(2) Uani 1 1 d GU
H16 H 0.6547 0.0333 0.1622 0.060 Uiso 1 1 calc R
C17 C 0.5283(4) 0.1394(4) 0.1475(5) 0.0418(19) Uani 1 1 d GU
H17 H 0.5685 0.2031 0.1578 0.050 Uiso 1 1 calc R
C23 C 0.3593(7) 0.6481(7) 0.0573(5) 0.023(2) Uani 1 1 d .
C2 C 0.8093(4) 0.7605(4) 0.0431(4) 0.0238(19) Uani 1 1 d G
C7 C 0.9189(5) 0.7303(4) 0.0508(4) 0.051(3) Uani 1 1 d G
H7 H 0.9385 0.6565 0.0491 0.061 Uiso 1 1 calc R
C6 C 0.9993(3) 0.8103(5) 0.0613(4) 0.046(3) Uani 1 1 d G
H6 H 1.0726 0.7901 0.0665 0.056 Uiso 1 1 calc R
C5 C 0.9700(4) 0.9205(4) 0.0640(4) 0.025(2) Uani 1 1 d G
C4 C 0.8604(5) 0.9508(4) 0.0562(5) 0.064(4) Uani 1 1 d G
H4 H 0.8408 1.0245 0.0580 0.077 Uiso 1 1 calc R
C3 C 0.7800(4) 0.8708(5) 0.0457(5) 0.067(4) Uani 1 1 d G
H3 H 0.7067 0.8910 0.0405 0.080 Uiso 1 1 calc R
C1 C 0.7214(7) 0.6724(7) 0.0346(5) 0.025(2) Uani 1 1 d .
O8 O 0.4119(5) 0.3720(5) 0.0343(3) 0.0275(14) Uani 1 1 d .

loop_
_atom_site_aniso_label
_atom_site_aniso_U_11
_atom_site_aniso_U_22
_atom_site_aniso_U_33
_atom_site_aniso_U_23
_atom_site_aniso_U_13
_atom_site_aniso_U_12
Tb1 0.0195(2) 0.0187(2) 0.01629(14) 0.00017(17) -0.00054(18) -0.00117(17)
Zn1 0.0243(5) 0.0246(5) 0.0219(4) 0.0000(5) 0.0007(4) -0.0049(4)
O7 0.038(4) 0.030(3) 0.039(4) -0.010(3) -0.006(3) 0.005(3)
O4 0.022(3) 0.023(3) 0.017(3) -0.001(2) -0.005(3) 0.006(3)
O5 0.020(3) 0.020(3) 0.022(3) 0.001(2) -0.002(3) 0.003(2)
O1 0.027(3) 0.025(3) 0.039(3) 0.007(3) -0.007(3) -0.004(3)
N1 0.019(4) 0.023(4) 0.039(4) 0.006(4) -0.002(3) -0.001(3)
C18 0.023(5) 0.027(5) 0.049(5) 0.011(4) -0.011(4) -0.007(4)
C19 0.024(6) 0.041(6) 0.108(9) 0.014(7) -0.005(6) -0.001(5)
C20 0.030(6) 0.026(6) 0.136(12) 0.008(7) -0.009(7) 0.000(5)
C21 0.026(6) 0.045(7) 0.116(11) 0.002(7) -0.004(6) 0.005(5)
C22 0.027(5) 0.022(5) 0.067(7) 0.014(5) -0.002(5) -0.003(4)
O6 0.024(3) 0.033(4) 0.025(3) -0.005(3) -0.005(3) 0.003(3)
O9 0.028(3) 0.025(3) 0.019(3) 0.000(2) 0.002(2) -0.009(3)
C24 0.023(5) 0.021(5) 0.023(4) -0.005(4) -0.003(4) 0.001(4)
O2 0.025(3) 0.021(3) 0.047(4) -0.005(3) 0.006(3) -0.002(3)
O3 0.025(3) 0.024(3) 0.025(3) 0.000(3) 0.006(3) 0.004(3)
N2 0.030(4) 0.027(4) 0.013(3) -0.002(3) 0.000(3) -0.004(3)
C10 0.031(5) 0.032(5) 0.036(5) -0.004(4) 0.007(4) -0.010(4)
C9 0.026(5) 0.033(6) 0.048(5) -0.009(4) 0.002(4) -0.010(5)
C8 0.027(5) 0.024(5) 0.029(4) -0.004(4) 0.002(4) 0.000(4)
C12 0.030(5) 0.032(5) 0.033(4) -0.004(4) -0.004(4) -0.002(4)
C11 0.034(5) 0.022(5) 0.028(4) 0.001(4) -0.006(4) 0.000(4)
N3 0.019(3) 0.021(3) 0.059(4) -0.006(3) 0.004(3) -0.002(3)
C13 0.020(3) 0.026(4) 0.070(4) -0.002(4) 0.004(4) -0.002(3)
C14 0.031(4) 0.034(4) 0.093(4) -0.006(4) 0.001(4) -0.002(4)
C15 0.022(4) 0.035(4) 0.100(5) -0.006(4) 0.000(4) 0.004(4)
C16 0.028(4) 0.031(4) 0.089(5) -0.009(4) 0.004(4) 0.003(3)
C17 0.025(4) 0.026(4) 0.075(4) -0.001(4) -0.003(4) -0.001(3)
C23 0.019(5) 0.021(5) 0.028(5) 0.003(4) 0.008(4) -0.011(4)
C2 0.022(4) 0.029(5) 0.020(4) -0.001(4) -0.006(3) -0.003(4)
C7 0.034(6) 0.032(6) 0.087(8) 0.005(5) -0.014(6) -0.009(5)
C6 0.023(5) 0.035(6) 0.081(7) 0.013(5) -0.018(5) -0.010(5)
C5 0.028(5) 0.029(5) 0.019(4) -0.002(4) 0.003(4) -0.010(4)
C4 0.031(6) 0.022(6) 0.140(11) -0.016(6) -0.007(6) 0.001(5)
C3 0.029(6) 0.030(6) 0.142(12) -0.019(6) 0.011(7) -0.003(5)
C1 0.030(5) 0.029(5) 0.016(4) -0.004(3) -0.001(3) -0.002(4)
O8 0.036(4) 0.027(3) 0.020(3) 0.001(2) 0.003(2) -0.006(3)

loop_
_atom_type_symbol
_atom_type_description
_atom_type_scat_dispersion_real
_atom_type_scat_dispersion_imag
_atom_type_scat_source
C C 0.0033 0.0016 'International Tables Vol C Tables 4.2.6.8 and 6.1.1.4'
H H 0.0000 0.0000 'International Tables Vol C Tables 4.2.6.8 and 6.1.1.4'
N N 0.0061 0.0033 'International Tables Vol C Tables 4.2.6.8 and 6.1.1.4'
O O 0.0106 0.0060 'International Tables Vol C Tables 4.2.6.8 and 6.1.1.4'
Tb Tb -0.1723 4.1537 'International Tables Vol C Tables 4.2.6.8 and 6.1.1.4'
Zn Zn 0.2839 1.4301 'International Tables Vol C Tables 4.2.6.8 and 6.1.1.4'

loop_
_geom_angle_atom_site_label_1
_geom_angle_atom_site_label_2
_geom_angle_atom_site_label_3
_geom_angle
_geom_angle_site_symmetry_1
_geom_angle_site_symmetry_3
O5 Tb1 O4 152.19(19) . 4_564
O5 Tb1 O9 122.71(19) . 4_564
O4 Tb1 O9 82.19(18) 4_564 4_564
O5 Tb1 O5 124.55(15) . 4_564
O4 Tb1 O5 69.05(18) 4_564 4_564
O9 Tb1 O5 77.41(18) 4_564 4_564
O5 Tb1 O4 69.07(18) . .
O4 Tb1 O4 131.38(15) 4_564 .
O9 Tb1 O4 54.22(18) 4_564 .
O5 Tb1 O4 114.19(18) 4_564 .
O5 Tb1 O2 88.6(2) . .
O4 Tb1 O2 81.69(19) 4_564 .
O9 Tb1 O2 83.5(2) 4_564 .
O5 Tb1 O2 146.8(2) 4_564 .
O4 Tb1 O2 73.79(19) . .
O5 Tb1 O7 72.93(19) . .
O4 Tb1 O7 90.9(2) 4_564 .
O9 Tb1 O7 150.8(2) 4_564 .
O5 Tb1 O7 73.61(19) 4_564 .
O4 Tb1 O7 137.6(2) . .
O2 Tb1 O7 123.7(2) . .
O5 Tb1 O1 78.32(19) . .
O4 Tb1 O1 75.06(19) 4_564 .
O9 Tb1 O1 132.69(18) 4_564 .
O5 Tb1 O1 128.51(19) 4_564 .
O4 Tb1 O1 117.19(19) . .
O2 Tb1 O1 52.79(19) . .
O7 Tb1 O1 71.26(19) . .
O5 Tb1 O8 78.57(17) . .
O4 Tb1 O8 121.26(17) 4_564 .
O9 Tb1 O8 80.42(19) 4_564 .
O5 Tb1 O8 52.50(17) 4_564 .
O4 Tb1 O8 75.71(18) . .
O2 Tb1 O8 149.42(19) . .
O7 Tb1 O8 79.1(2) . .
O1 Tb1 O8 146.61(18) . .
O5 Tb1 C1 83.9(2) . .
O4 Tb1 C1 75.8(2) 4_564 .
O9 Tb1 C1 108.2(2) 4_564 .
O5 Tb1 C1 143.35(19) 4_564 .
O4 Tb1 C1 96.6(2) . .
O2 Tb1 C1 26.7(2) . .
O7 Tb1 C1 97.3(2) . .
O1 Tb1 C1 26.1(2) . .
O8 Tb1 C1 162.36(19) . .
O5 Tb1 C23 96.4(2) . .
O4 Tb1 C23 106.1(2) 4_564 .
O9 Tb1 C23 27.03(19) 4_564 .
O5 Tb1 C23 97.7(2) 4_564 .
O4 Tb1 C23 27.4(2) . .
O2 Tb1 C23 75.0(2) . .
O7 Tb1 C23 157.1(2) . .
O1 Tb1 C23 127.5(2) . .
O8 Tb1 C23 78.9(2) . .
C1 Tb1 C23 101.7(2) . .
O5 Tb1 C24 102.9(2) . 4_564
O4 Tb1 C24 94.4(2) 4_564 4_564
O9 Tb1 C24 76.6(2) 4_564 4_564
O5 Tb1 C24 25.6(2) 4_564 4_564
O4 Tb1 C24 95.0(2) . 4_564
O2 Tb1 C24 160.1(2) . 4_564
O7 Tb1 C24 75.7(2) . 4_564
O1 Tb1 C24 145.0(2) . 4_564
O8 Tb1 C24 26.9(2) . 4_564
C1 Tb1 C24 168.1(2) . 4_564
C23 Tb1 C24 87.4(2) . 4_564
O9 Zn1 O8 95.0(2) . .
O9 Zn1 N2 137.3(2) . .
O8 Zn1 N2 127.7(2) . .
O9 Zn1 N1 93.4(2) . .
O8 Zn1 N1 105.4(2) . .
N2 Zn1 N1 74.92(19) . .
O9 Zn1 N3 105.8(2) . .
O8 Zn1 N3 97.1(2) . .
N2 Zn1 N3 74.4(2) . .
N1 Zn1 N3 149.0(2) . .
C23 O4 Tb1 153.4(5) . 2_655
C23 O4 Tb1 96.8(5) . .
Tb1 O4 Tb1 109.8(2) 2_655 .
C24 O5 Tb1 147.7(5) . .
C24 O5 Tb1 100.2(5) . 2_655
Tb1 O5 Tb1 111.8(2) . 2_655
C1 O1 Tb1 92.1(5) . .
C18 N1 C22 120.0 . .
C18 N1 Zn1 115.8(3) . .
C22 N1 Zn1 123.6(3) . .
N1 C18 C19 120.0 . .
N1 C18 C11 115.3(4) . .
C19 C18 C11 124.6(4) . .
C18 C19 C20 120.0 . .
C21 C20 C19 120.0 . .
C20 C21 C22 120.0 . .
C21 C22 N1 120.0 . .
C23 O9 Zn1 118.1(5) 2_655 .
C23 O9 Tb1 98.4(5) 2_655 2_655
Zn1 O9 Tb1 143.2(3) . 2_655
O6 C24 O5 123.5(7) . .
O6 C24 O8 123.2(8) . 2_655
O5 C24 O8 113.2(7) . 2_655
O6 C24 Tb1 176.8(6) . 2_655
O5 C24 Tb1 54.2(4) . 2_655
O8 C24 Tb1 59.2(4) 2_655 2_655
C1 O2 Tb1 93.8(5) . .
C10 N2 C11 120.0 . .
C10 N2 Zn1 120.6(3) . .
C11 N2 Zn1 119.4(3) . .
N2 C10 C9 120.0 . .
N2 C10 C13 112.7(4) . .
C9 C10 C13 127.1(4) . .
C10 C9 C8 120.0 . .
C12 C8 C9 120.0 . .
C12 C8 C5 119.9(19) . 1_445
C9 C8 C5 120.1(19) . 1_445
C11 C12 C8 120.0 . .
C12 C11 N2 120.0 . .
C12 C11 C18 125.7(4) . .
N2 C11 C18 114.3(4) . .
C13 N3 C17 120.0 . .
C13 N3 Zn1 115.7(3) . .
C17 N3 Zn1 124.3(3) . .
C14 C13 N3 120.0 . .
C14 C13 C10 123.8(4) . .
N3 C13 C10 116.2(4) . .
C13 C14 C15 120.0 . .
C16 C15 C14 120.0 . .
C17 C16 C15 120.0 . .
C16 C17 N3 120.0 . .
O3 C23 O9 124.6(8) . 4_564
O3 C23 O4 125.5(7) . .
O9 C23 O4 109.9(7) 4_564 .
O3 C23 Tb1 174.8(6) . .
O9 C23 Tb1 54.6(4) 4_564 .
O4 C23 Tb1 55.8(4) . .
C7 C2 C3 120.0 . .
C7 C2 C1 119.7(5) . .
C3 C2 C1 120.2(5) . .
C2 C7 C6 120.0 . .
C5 C6 C7 120.0 . .
C6 C5 C4 120.0 . .
C6 C5 C8 121.6(17) . 1_665
C4 C5 C8 118.4(17) . 1_665
C5 C4 C3 120.0 . .
C4 C3 C2 120.0 . .
O1 C1 O2 121.1(8) . .
O1 C1 C2 121.0(7) . .
O2 C1 C2 117.9(7) . .
O1 C1 Tb1 61.8(5) . .
O2 C1 Tb1 59.5(4) . .
C2 C1 Tb1 175.4(5) . .
C24 O8 Zn1 122.2(6) 4_564 .
C24 O8 Tb1 93.9(5) 4_564 .
Zn1 O8 Tb1 143.7(3) . .

loop_
_geom_bond_atom_site_label_1
_geom_bond_atom_site_label_2
_geom_bond_distance
_geom_bond_site_symmetry_2
Tb1 O5 2.294(5) .
Tb1 O4 2.324(5) 4_564
Tb1 O9 2.388(6) 4_564
Tb1 O5 2.388(5) 4_564
Tb1 O4 2.415(5) .
Tb1 O2 2.437(6) .
Tb1 O7 2.439(6) .
Tb1 O1 2.488(5) .
Tb1 O8 2.495(6) .
Tb1 C1 2.821(9) .
Tb1 C23 2.898(9) .
Tb1 C24 2.899(9) 4_564
Zn1 O9 1.961(6) .
Zn1 O8 1.974(6) .
Zn1 N2 2.078(4) .
Zn1 N1 2.164(4) .
Zn1 N3 2.164(4) .
O4 C23 1.342(10) .
O4 Tb1 2.324(5) 2_655
O5 C24 1.273(10) .
O5 Tb1 2.388(5) 2_655
O1 C1 1.244(10) .
N1 C18 1.3900 .
N1 C22 1.3900 .
C18 C19 1.3900 .
C18 C11 1.411(5) .
C19 C20 1.3900 .
C20 C21 1.3900 .
C21 C22 1.3900 .
O6 C24 1.259(10) .
O9 C23 1.331(9) 2_655
O9 Tb1 2.388(6) 2_655
C24 O8 1.316(9) 2_655
C24 Tb1 2.899(9) 2_655
O2 C1 1.270(10) .
O3 C23 1.224(10) .
N2 C10 1.3900 .
N2 C11 1.3900 .
C10 C9 1.3900 .
C10 C13 1.415(6) .
C9 C8 1.3900 .
C8 C12 1.3900 .
C8 C5 1.515(10) 1_445
C12 C11 1.3900 .
N3 C13 1.3900 .
N3 C17 1.3900 .
C13 C14 1.3900 .
C14 C15 1.3900 .
C15 C16 1.3900 .
C16 C17 1.3900 .
C23 O9 1.331(9) 4_564
C2 C7 1.3900 .
C2 C3 1.3900 .
C2 C1 1.521(9) .
C7 C6 1.3900 .
C6 C5 1.3900 .
C5 C4 1.3900 .
C5 C8 1.515(9) 1_665
C4 C3 1.3900 .
O8 C24 1.316(9) 4_564
